data_2217970
loop_
_publ_author_name
'Huang, Fu'
'Song, Wen-Dong'

_publ_section_title
;
 Tetraaquabis(1-hydroxy-2-naphthoato-\k<i>O</i>^2^)magnesium(II)
;
_journal_coeditor_code NG2419
_journal_issue 4
_journal_name_full 'Acta Crystallographica Section E'
_journal_page_first m552
_journal_paper_doi 10.1107/S1600536808006351
_journal_volume 64
_journal_year 2008
_chemical_formula_iupac '[Mg (C11 H7 O3)2 (H2 O)4]'
_chemical_formula_moiety 'C22 H22 Mg O10'
_chemical_formula_sum 'C22 H22 Mg O10'
_chemical_formula_weight 470.71
_chemical_name_systematic
;
Tetraaquabis(1-hydroxy-2-naphthoato-\kO^2^)magnesium(II)
;
_space_group_IT_number 14
_symmetry_cell_setting monoclinic
_symmetry_space_group_name_Hall '-P 2yn'
_symmetry_space_group_name_H-M 'P 1 21/n 1'
_atom_sites_solution_hydrogens geom
_atom_sites_solution_primary direct
_atom_sites_solution_secondary difmap
_audit_creation_method SHELXL-97
_cell_angle_alpha 90.00
_cell_angle_beta 94.280(5)
_cell_angle_gamma 90.00
_cell_formula_units_Z 2
_cell_length_a 6.7462(5)
_cell_length_b 5.2285(4)
_cell_length_c 29.965(2)
_cell_measurement_reflns_used 3500
_cell_measurement_temperature 296(2)
_cell_measurement_theta_max 26
_cell_measurement_theta_min 1.34
_cell_volume 1053.99(13)
_computing_cell_refinement 'SAINT (Bruker, 2004)'
_computing_data_collection 'APEX2 (Bruker, 2004)'
_computing_data_reduction 'SAINT (Bruker, 2004)'
_computing_molecular_graphics 'XP in SHELXTL (Sheldrick, 2008)'
_computing_publication_material 'SHELXTL (Sheldrick, 2008)'
_computing_structure_refinement 'SHELXL97 (Sheldrick, 2008)'
_computing_structure_solution 'SHELXS97 (Sheldrick, 2008)'
_diffrn_ambient_temperature 296(2)
_diffrn_measured_fraction_theta_full 0.983
_diffrn_measured_fraction_theta_max 0.983
_diffrn_measurement_device_type 'Bruker APEXII area-detector'
_diffrn_measurement_method '\f and \w'
_diffrn_radiation_monochromator graphite
_diffrn_radiation_source 'fine-focus sealed tube'
_diffrn_radiation_type MoK\a
_diffrn_radiation_wavelength 0.71073
_diffrn_reflns_av_R_equivalents 0.0402
_diffrn_reflns_av_sigmaI/netI 0.0420
_diffrn_reflns_limit_h_max 8
_diffrn_reflns_limit_h_min -7
_diffrn_reflns_limit_k_max 6
_diffrn_reflns_limit_k_min -6
_diffrn_reflns_limit_l_max 28
_diffrn_reflns_limit_l_min -36
_diffrn_reflns_number 8826
_diffrn_reflns_theta_full 25.50
_diffrn_reflns_theta_max 25.50
_diffrn_reflns_theta_min 2.73
_diffrn_standards_interval_count 0
_diffrn_standards_interval_time 0
_diffrn_standards_number 0
_exptl_absorpt_coefficient_mu 0.144
_exptl_absorpt_correction_T_max 0.9650
_exptl_absorpt_correction_T_min 0.9582
_exptl_absorpt_correction_type multi-scan
_exptl_absorpt_process_details '(SADABS; Sheldrick, 1996)'
_exptl_crystal_colour colorless
_exptl_crystal_density_diffrn 1.483
_exptl_crystal_density_method 'not measured'
_exptl_crystal_description block
_exptl_crystal_F_000 492
_exptl_crystal_size_max 0.30
_exptl_crystal_size_mid 0.26
_exptl_crystal_size_min 0.25
_refine_diff_density_max 0.184
_refine_diff_density_min -0.194
_refine_ls_extinction_method none
_refine_ls_goodness_of_fit_ref 1.065
_refine_ls_hydrogen_treatment mixed
_refine_ls_matrix_type full
_refine_ls_number_parameters 164
_refine_ls_number_reflns 1936
_refine_ls_number_restraints 6
_refine_ls_restrained_S_all 1.064
_refine_ls_R_factor_all 0.0700
_refine_ls_R_factor_gt 0.0464
_refine_ls_shift/su_max 0.001
_refine_ls_shift/su_mean 0.001
_refine_ls_structure_factor_coef Fsqd
_refine_ls_weighting_details 'calc w=1/[\s^2^(Fo^2^)+(0.0735P)^2^] where P=(Fo^2^+2Fc^2^)/3'
_refine_ls_weighting_scheme calc
_refine_ls_wR_factor_gt 0.1223
_refine_ls_wR_factor_ref 0.1346
_reflns_number_gt 1367
_reflns_number_total 1936
_reflns_threshold_expression I>2\s(I)
_cod_data_source_file ng2419.cif
_cod_data_source_block I
_cod_original_cell_volume 1054.01(14)
_cod_original_sg_symbol_H-M 'P 21/n'
_cod_database_code 2217970

loop_
_symmetry_equiv_pos_as_xyz
'x, y, z'
'-x+1/2, y+1/2, -z+1/2'
'-x, -y, -z'
'x-1/2, -y-1/2, z-1/2'

loop_
_atom_site_type_symbol
_atom_site_label
_atom_site_fract_x
_atom_site_fract_y
_atom_site_fract_z
_atom_site_U_iso_or_equiv
_atom_site_adp_type
_atom_site_calc_flag
_atom_site_refinement_flags
_atom_site_occupancy
C C1 0.8444(3) 0.6423(4) 0.06903(7) 0.0358(5) Uani d . 1
C C2 0.9063(3) 0.8351(4) 0.10386(7) 0.0357(5) Uani d . 1
C C3 0.7694(3) 1.0058(4) 0.11954(7) 0.0364(6) Uani d . 1
C C4 0.8258(4) 1.1864(4) 0.15346(7) 0.0395(6) Uani d . 1
C C5 0.6880(4) 1.3630(4) 0.16921(8) 0.0509(7) Uani d . 1
H H5 0.5572 1.3641 0.1570 0.061 Uiso calc R 1
C C6 0.7470(5) 1.5322(4) 0.20245(9) 0.0608(8) Uani d . 1
H H6 0.6556 1.6466 0.2129 0.073 Uiso calc R 1
C C7 0.9423(5) 1.5343(5) 0.22074(9) 0.0666(9) Uani d . 1
H H7 0.9804 1.6506 0.2432 0.080 Uiso calc R 1
C C8 1.0783(5) 1.3682(5) 0.20608(9) 0.0613(8) Uani d . 1
H H8 1.2083 1.3720 0.2188 0.074 Uiso calc R 1
C C9 1.0249(4) 1.1889(4) 0.17163(7) 0.0463(6) Uani d . 1
C C10 1.1625(4) 1.0146(4) 0.15507(8) 0.0515(7) Uani d . 1
H H10 1.2943 1.0166 0.1667 0.062 Uiso calc R 1
C C11 1.1040(3) 0.8449(4) 0.12247(8) 0.0451(6) Uani d . 1
H H11 1.1968 0.7320 0.1122 0.054 Uiso calc R 1
Mg Mg1 0.5000 0.5000 0.0000 0.0354(3) Uani d S 1
O O1 0.5757(2) 1.0040(3) 0.10408(5) 0.0463(5) Uani d . 1
H H1 0.5581 0.8945 0.0846 0.069 Uiso calc R 1
O O2 0.6611(2) 0.6510(3) 0.05335(5) 0.0439(4) Uani d . 1
O O3 0.9626(2) 0.4811(3) 0.05591(5) 0.0467(5) Uani d . 1
O O1W 0.7019(2) 0.2055(3) 0.00065(6) 0.0473(5) Uani d D 1
H H1W 0.806(2) 0.238(4) 0.0157(8) 0.071 Uiso d D 1
H H2W 0.716(4) 0.061(3) -0.0087(8) 0.071 Uiso d D 1
O O2W 0.3269(2) 0.2933(3) 0.04349(5) 0.0437(5) Uani d D 1
H H4W 0.221(2) 0.351(5) 0.0510(7) 0.066 Uiso d D 1
H H3W 0.387(3) 0.249(5) 0.0668(5) 0.066 Uiso d D 1

loop_
_atom_site_aniso_label
_atom_site_aniso_U_11
_atom_site_aniso_U_22
_atom_site_aniso_U_33
_atom_site_aniso_U_12
_atom_site_aniso_U_13
_atom_site_aniso_U_23
C1 0.0323(14) 0.0336(11) 0.0417(14) -0.0011(10) 0.0052(11) 0.0022(10)
C2 0.0348(14) 0.0336(12) 0.0384(13) -0.0021(10) 0.0009(10) 0.0018(9)
C3 0.0360(14) 0.0334(11) 0.0396(13) -0.0016(10) 0.0016(11) 0.0019(10)
C4 0.0485(15) 0.0329(11) 0.0382(14) -0.0028(11) 0.0095(11) 0.0016(10)
C5 0.0627(18) 0.0401(13) 0.0513(16) -0.0034(12) 0.0129(13) -0.0026(11)
C6 0.088(2) 0.0398(14) 0.0573(18) -0.0046(14) 0.0244(17) -0.0095(12)
C7 0.098(3) 0.0509(16) 0.0522(18) -0.0182(16) 0.0125(18) -0.0174(13)
C8 0.071(2) 0.0593(16) 0.0522(17) -0.0175(16) -0.0047(15) -0.0068(13)
C9 0.0549(17) 0.0440(13) 0.0399(14) -0.0125(12) 0.0033(12) -0.0035(11)
C10 0.0436(16) 0.0592(16) 0.0502(16) -0.0065(12) -0.0060(12) -0.0050(12)
C11 0.0354(15) 0.0487(14) 0.0512(16) 0.0009(11) 0.0037(12) -0.0032(11)
Mg1 0.0318(6) 0.0267(5) 0.0476(7) 0.0029(4) 0.0022(5) -0.0050(4)
O1 0.0387(11) 0.0452(10) 0.0543(11) 0.0098(7) -0.0017(8) -0.0129(7)
O2 0.0330(10) 0.0410(9) 0.0564(10) 0.0061(7) -0.0047(8) -0.0123(7)
O3 0.0366(10) 0.0454(10) 0.0581(11) 0.0067(7) 0.0035(8) -0.0127(7)
O1W 0.0399(11) 0.0299(8) 0.0711(13) 0.0059(7) -0.0019(9) -0.0112(8)
O2W 0.0360(10) 0.0402(9) 0.0554(11) 0.0071(7) 0.0068(8) 0.0016(8)

loop_
_atom_type_symbol
_atom_type_description
_atom_type_scat_dispersion_real
_atom_type_scat_dispersion_imag
_atom_type_scat_source
C C 0.0033 0.0016 'International Tables Vol C Tables 4.2.6.8 and 6.1.1.4'
H H 0.0000 0.0000 'International Tables Vol C Tables 4.2.6.8 and 6.1.1.4'
O O 0.0106 0.0060 'International Tables Vol C Tables 4.2.6.8 and 6.1.1.4'
Mg Mg 0.0486 0.0363 'International Tables Vol C Tables 4.2.6.8 and 6.1.1.4'

loop_
_geom_angle_atom_site_label_1
_geom_angle_atom_site_label_2
_geom_angle_atom_site_label_3
_geom_angle_site_symmetry_1
_geom_angle_site_symmetry_3
_geom_angle
O3 C1 O2 . . 121.9(2)
O3 C1 C2 . . 121.9(2)
O2 C1 C2 . . 116.24(19)
C3 C2 C11 . . 118.4(2)
C3 C2 C1 . . 120.9(2)
C11 C2 C1 . . 120.7(2)
O1 C3 C2 . . 121.89(19)
O1 C3 C4 . . 116.78(19)
C2 C3 C4 . . 121.3(2)
C9 C4 C5 . . 119.7(2)
C9 C4 C3 . . 118.6(2)
C5 C4 C3 . . 121.7(2)
C6 C5 C4 . . 120.1(3)
C6 C5 H5 . . 120.0
C4 C5 H5 . . 120.0
C5 C6 C7 . . 120.6(3)
C5 C6 H6 . . 119.7
C7 C6 H6 . . 119.7
C8 C7 C6 . . 120.7(2)
C8 C7 H7 . . 119.6
C6 C7 H7 . . 119.6
C7 C8 C9 . . 121.0(3)
C7 C8 H8 . . 119.5
C9 C8 H8 . . 119.5
C4 C9 C10 . . 119.3(2)
C4 C9 C8 . . 118.0(2)
C10 C9 C8 . . 122.8(3)
C11 C10 C9 . . 120.6(2)
C11 C10 H10 . . 119.7
C9 C10 H10 . . 119.7
C10 C11 C2 . . 121.7(2)
C10 C11 H11 . . 119.2
C2 C11 H11 . . 119.2
O2 Mg1 O2 3_665 . 180.00(6)
O2 Mg1 O1W 3_665 . 91.81(6)
O2 Mg1 O1W . . 88.19(6)
O2 Mg1 O1W 3_665 3_665 88.19(6)
O2 Mg1 O1W . 3_665 91.81(6)
O1W Mg1 O1W . 3_665 180.00(12)
O2 Mg1 O2W 3_665 . 89.92(6)
O2 Mg1 O2W . . 90.08(6)
O1W Mg1 O2W . . 90.42(6)
O1W Mg1 O2W 3_665 . 89.58(6)
O2 Mg1 O2W 3_665 3_665 90.08(6)
O2 Mg1 O2W . 3_665 89.92(6)
O1W Mg1 O2W . 3_665 89.58(6)
O1W Mg1 O2W 3_665 3_665 90.42(6)
O2W Mg1 O2W . 3_665 180.00(10)
C3 O1 H1 . . 109.5
C1 O2 Mg1 . . 135.80(13)
Mg1 O1W H1W . . 112.7(16)
Mg1 O1W H2W . . 142.1(16)
H1W O1W H2W . . 105.2(15)
Mg1 O2W H4W . . 120.8(18)
Mg1 O2W H3W . . 114.4(18)
H4W O2W H3W . . 104.8(15)

loop_
_geom_bond_atom_site_label_1
_geom_bond_atom_site_label_2
_geom_bond_site_symmetry_2
_geom_bond_distance
C1 O3 . 1.244(2)
C1 O2 . 1.290(2)
C1 C2 . 1.488(3)
C2 C3 . 1.391(3)
C2 C11 . 1.407(3)
C3 O1 . 1.353(3)
C3 C4 . 1.418(3)
C4 C9 . 1.411(3)
C4 C5 . 1.416(3)
C5 C6 . 1.369(3)
C5 H5 . 0.9300
C6 C7 . 1.388(4)
C6 H6 . 0.9300
C7 C8 . 1.360(4)
C7 H7 . 0.9300
C8 C9 . 1.421(3)
C8 H8 . 0.9300
C9 C10 . 1.417(3)
C10 C11 . 1.357(3)
C10 H10 . 0.9300
C11 H11 . 0.9300
Mg1 O2 3_665 2.0254(15)
Mg1 O2 . 2.0254(15)
Mg1 O1W . 2.0551(14)
Mg1 O1W 3_665 2.0551(14)
Mg1 O2W . 2.1112(15)
Mg1 O2W 3_665 2.1112(15)
O1 H1 . 0.8200
O1W H1W . 0.821(9)
O1W H2W . 0.813(10)
O2W H4W . 0.821(9)
O2W H3W . 0.814(9)

loop_
_geom_hbond_atom_site_label_D
_geom_hbond_atom_site_label_H
_geom_hbond_atom_site_label_A
_geom_hbond_site_symmetry_A
_geom_hbond_distance_DH
_geom_hbond_distance_HA
_geom_hbond_distance_DA
_geom_hbond_angle_DHA
O2W H3W O1 1_545 0.814(9) 2.074(13) 2.819(2) 152(2)
O2W H4W O3 1_455 0.821(9) 1.888(10) 2.698(2) 169(2)
O1W H2W O2W 3_655 0.813(10) 2.136(10) 2.924(2) 163(2)
O1W H1W O3 . 0.821(9) 2.000(13) 2.734(2) 149(2)
O1 H1 O2 . 0.82 1.75 2.4858(19) 147.6
